data_7108475
loop_
_publ_author_name
'Bagineni Prasad'
'Raju Adepu'
'Sandhya Sandra'
'D. Rambabu'
'G. Rama Krishna'
'C. Malla Reddy'
'Girdhar Singh Deora'
'Parimal Misra'
'Manojit Pal'

_publ_section_title
;
 AlCl3 mediated unexpected migration of sulfonyl groups: regioselective
 synthesis of 7-sulfonyl indoles of potential pharmacological interest
;
_journal_name_full Chem.Commun.
_journal_page_first 10434
_journal_paper_doi 10.1039/c2cc35757g
_journal_volume 48
_journal_year 2012
_chemical_formula_sum 'C15 H18 Cl N O3 S'
_chemical_formula_weight 327.81
_chemical_name_systematic
;
?
;
_space_group_IT_number 14
_symmetry_space_group_name_Hall '-P 2yn'
_symmetry_space_group_name_H-M 'P 1 21/n 1'
_atom_sites_solution_hydrogens geom
_atom_sites_solution_primary direct
_atom_sites_solution_secondary difmap
_audit_creation_method SHELXL-97
_cell_angle_alpha 90.00
_cell_angle_beta 91.8080(10)
_cell_angle_gamma 90.00
_cell_formula_units_Z 4
_cell_length_a 10.8154(5)
_cell_length_b 9.7255(4)
_cell_length_c 14.9356(7)
_cell_measurement_temperature 273(2)
_cell_volume 1570.22(12)
_computing_structure_refinement 'SHELXL-97 (Sheldrick, 2008)'
_computing_structure_solution 'SHELXS-97 (Sheldrick, 2008)'
_diffrn_ambient_temperature 273(2)
_diffrn_measured_fraction_theta_full 1.000
_diffrn_measured_fraction_theta_max 1.000
_diffrn_radiation_monochromator graphite
_diffrn_radiation_source 'fine-focus sealed tube'
_diffrn_radiation_type MoK\a
_diffrn_radiation_wavelength 0.71073
_diffrn_reflns_av_R_equivalents 0.0318
_diffrn_reflns_av_sigmaI/netI 0.0206
_diffrn_reflns_limit_h_max 13
_diffrn_reflns_limit_h_min -13
_diffrn_reflns_limit_k_max 12
_diffrn_reflns_limit_k_min -12
_diffrn_reflns_limit_l_max 18
_diffrn_reflns_limit_l_min -19
_diffrn_reflns_number 19884
_diffrn_reflns_theta_full 27.00
_diffrn_reflns_theta_max 27.00
_diffrn_reflns_theta_min 2.29
_exptl_absorpt_coefficient_mu 0.385
_exptl_crystal_density_diffrn 1.387
_exptl_crystal_density_method 'not measured'
_exptl_crystal_F_000 688
_refine_diff_density_max 0.266
_refine_diff_density_min -0.369
_refine_diff_density_rms 0.040
_refine_ls_extinction_coef 0.0020(10)
_refine_ls_extinction_expression Fc^*^=kFc[1+0.001xFc^2^\l^3^/sin(2\q)]^-1/4^
_refine_ls_extinction_method SHELXL
_refine_ls_goodness_of_fit_ref 1.030
_refine_ls_hydrogen_treatment mixed
_refine_ls_matrix_type full
_refine_ls_number_parameters 196
_refine_ls_number_reflns 3429
_refine_ls_number_restraints 0
_refine_ls_restrained_S_all 1.030
_refine_ls_R_factor_all 0.0448
_refine_ls_R_factor_gt 0.0355
_refine_ls_shift/su_max 0.001
_refine_ls_shift/su_mean 0.000
_refine_ls_structure_factor_coef Fsqd
_refine_ls_weighting_details 'calc w=1/[\s^2^(Fo^2^)+(0.0461P)^2^+0.6064P] where P=(Fo^2^+2Fc^2^)/3'
_refine_ls_weighting_scheme calc
_refine_ls_wR_factor_gt 0.0914
_refine_ls_wR_factor_ref 0.0997
_reflns_number_gt 2873
_reflns_number_total 3429
_reflns_threshold_expression >2sigma(I)
_cod_data_source_file c2cc35757g.txt
_cod_data_source_block c59_119_a
_cod_database_code 7108475

loop_
_symmetry_equiv_pos_as_xyz
'x, y, z'
'-x+1/2, y+1/2, -z+1/2'
'-x, -y, -z'
'x-1/2, -y-1/2, z-1/2'

loop_
_atom_site_label
_atom_site_type_symbol
_atom_site_fract_x
_atom_site_fract_y
_atom_site_fract_z
_atom_site_U_iso_or_equiv
_atom_site_adp_type
_atom_site_occupancy
_atom_site_symmetry_multiplicity
_atom_site_calc_flag
_atom_site_refinement_flags
C1 C 0.93424(13) 0.91049(15) 0.10589(9) 0.0312(3) Uani 1 1 d .
C2 C 0.98643(14) 0.80858(16) 0.05408(10) 0.0350(3) Uani 1 1 d .
C3 C 0.93035(15) 0.77446(18) -0.02714(11) 0.0411(4) Uani 1 1 d .
H3 H 0.9642 0.7075 -0.0634 0.049 Uiso 1 1 calc R
C4 C 0.82235(15) 0.84220(19) -0.05356(10) 0.0410(4) Uani 1 1 d .
C5 C 0.76811(15) 0.94138(18) -0.00286(11) 0.0402(4) Uani 1 1 d .
H5 H 0.6955 0.9840 -0.0231 0.048 Uiso 1 1 calc R
C6 C 0.82354(13) 0.97785(16) 0.07991(10) 0.0336(3) Uani 1 1 d .
C7 C 0.79660(15) 1.07269(16) 0.15143(11) 0.0373(3) Uani 1 1 d .
C8 C 0.89167(15) 1.05849(16) 0.21639(10) 0.0365(3) Uani 1 1 d .
C9 C 1.0554(2) 0.5831(2) 0.15597(15) 0.0626(5) Uani 1 1 d .
H9A H 0.9983 0.5300 0.1195 0.094 Uiso 1 1 calc R
H9B H 1.0128 0.6220 0.2054 0.094 Uiso 1 1 calc R
H9C H 1.1209 0.5247 0.1783 0.094 Uiso 1 1 calc R
C10 C 0.68775(17) 1.1623(2) 0.15467(14) 0.0502(4) Uani 1 1 d .
C11 C 0.59195(19) 1.1569(3) 0.08044(17) 0.0716(7) Uani 1 1 d .
H11A H 0.5251 1.2177 0.0938 0.107 Uiso 1 1 calc R
H11B H 0.5611 1.0647 0.0744 0.107 Uiso 1 1 calc R
H11C H 0.6281 1.1848 0.0254 0.107 Uiso 1 1 calc R
C12 C 0.91833(17) 1.12379(18) 0.30776(12) 0.0466(4) Uani 1 1 d .
C13 C 0.9379(3) 1.2796(2) 0.29660(17) 0.0720(7) Uani 1 1 d .
H13A H 1.0056 1.2954 0.2578 0.108 Uiso 1 1 calc R
H13B H 0.9564 1.3202 0.3541 0.108 Uiso 1 1 calc R
H13C H 0.8641 1.3203 0.2710 0.108 Uiso 1 1 calc R
C14 C 0.8115(2) 1.0948(3) 0.37025(13) 0.0648(6) Uani 1 1 d .
H14A H 0.7366 1.1339 0.3453 0.097 Uiso 1 1 calc R
H14B H 0.8297 1.1349 0.4279 0.097 Uiso 1 1 calc R
H14C H 0.8013 0.9972 0.3767 0.097 Uiso 1 1 calc R
C15 C 1.0365(2) 1.0635(2) 0.35176(13) 0.0621(5) Uani 1 1 d .
H15A H 1.0272 0.9659 0.3584 0.093 Uiso 1 1 calc R
H15B H 1.0507 1.1046 0.4096 0.093 Uiso 1 1 calc R
H15C H 1.1056 1.0822 0.3148 0.093 Uiso 1 1 calc R
Cl1 Cl 0.75403(5) 0.79588(6) -0.15641(3) 0.06394(18) Uani 1 1 d .
N1 N 0.97275(11) 0.96301(13) 0.18696(8) 0.0339(3) Uani 1 1 d .
H1 H 1.0395 0.9388 0.2156 0.041 Uiso 1 1 calc R
O1 O 1.18971(12) 0.80178(14) 0.15040(10) 0.0574(4) Uani 1 1 d .
O2 O 1.17356(15) 0.65500(19) 0.01607(10) 0.0779(5) Uani 1 1 d .
O3 O 0.67108(16) 1.24081(19) 0.21666(11) 0.0828(5) Uani 1 1 d .
S1 S 1.11728(4) 0.71504(5) 0.09173(3) 0.04409(14) Uani 1 1 d .

loop_
_atom_site_aniso_label
_atom_site_aniso_U_11
_atom_site_aniso_U_22
_atom_site_aniso_U_33
_atom_site_aniso_U_23
_atom_site_aniso_U_13
_atom_site_aniso_U_12
C1 0.0331(7) 0.0304(7) 0.0303(7) 0.0014(6) 0.0034(6) 0.0000(6)
C2 0.0355(8) 0.0353(8) 0.0343(8) 0.0008(6) 0.0026(6) 0.0051(6)
C3 0.0469(9) 0.0417(9) 0.0351(8) -0.0068(7) 0.0043(7) 0.0019(7)
C4 0.0415(8) 0.0508(10) 0.0306(7) 0.0000(7) -0.0018(6) -0.0055(7)
C5 0.0329(8) 0.0483(10) 0.0392(8) 0.0052(7) -0.0003(6) 0.0016(7)
C6 0.0328(7) 0.0323(7) 0.0360(7) 0.0033(6) 0.0055(6) 0.0007(6)
C7 0.0393(8) 0.0330(8) 0.0401(8) 0.0005(6) 0.0090(6) 0.0038(6)
C8 0.0415(8) 0.0303(8) 0.0383(8) -0.0019(6) 0.0098(6) -0.0021(6)
C9 0.0708(13) 0.0452(11) 0.0718(13) 0.0124(10) -0.0007(11) 0.0080(10)
C10 0.0469(10) 0.0431(10) 0.0616(11) 0.0037(9) 0.0160(8) 0.0109(8)
C11 0.0461(11) 0.0752(15) 0.0933(17) -0.0065(13) -0.0013(11) 0.0271(11)
C12 0.0563(10) 0.0411(9) 0.0428(9) -0.0118(7) 0.0091(8) -0.0043(8)
C13 0.0941(17) 0.0437(11) 0.0790(15) -0.0213(11) 0.0150(13) -0.0113(11)
C14 0.0725(14) 0.0763(15) 0.0468(11) -0.0129(10) 0.0194(10) -0.0050(11)
C15 0.0671(13) 0.0729(14) 0.0455(10) -0.0184(10) -0.0078(9) -0.0031(11)
Cl1 0.0587(3) 0.0911(4) 0.0412(3) -0.0132(2) -0.0117(2) -0.0038(3)
N1 0.0355(6) 0.0343(7) 0.0320(6) -0.0023(5) 0.0009(5) 0.0018(5)
O1 0.0453(7) 0.0584(8) 0.0676(9) 0.0066(7) -0.0128(6) 0.0051(6)
O2 0.0768(10) 0.0995(12) 0.0583(9) -0.0026(8) 0.0175(8) 0.0496(9)
O3 0.0866(12) 0.0818(11) 0.0804(12) -0.0233(9) 0.0099(9) 0.0426(9)
S1 0.0430(2) 0.0469(3) 0.0425(2) 0.00184(18) 0.00432(17) 0.01604(18)

loop_
_atom_type_symbol
_atom_type_description
_atom_type_scat_dispersion_real
_atom_type_scat_dispersion_imag
_atom_type_scat_source
C C 0.0033 0.0016 'International Tables Vol C Tables 4.2.6.8 and 6.1.1.4'
H H 0.0000 0.0000 'International Tables Vol C Tables 4.2.6.8 and 6.1.1.4'
N N 0.0061 0.0033 'International Tables Vol C Tables 4.2.6.8 and 6.1.1.4'
O O 0.0106 0.0060 'International Tables Vol C Tables 4.2.6.8 and 6.1.1.4'
S S 0.1246 0.1234 'International Tables Vol C Tables 4.2.6.8 and 6.1.1.4'
Cl Cl 0.1484 0.1585 'International Tables Vol C Tables 4.2.6.8 and 6.1.1.4'

loop_
_geom_angle_atom_site_label_1
_geom_angle_atom_site_label_2
_geom_angle_atom_site_label_3
_geom_angle
N1 C1 C2 129.99(14)
N1 C1 C6 107.63(13)
C2 C1 C6 122.38(14)
C3 C2 C1 119.13(14)
C3 C2 S1 118.91(12)
C1 C2 S1 121.87(12)
C2 C3 C4 118.60(15)
C5 C4 C3 123.27(15)
C5 C4 Cl1 119.49(13)
C3 C4 Cl1 117.24(13)
C4 C5 C6 119.13(15)
C5 C6 C1 117.47(14)
C5 C6 C7 136.14(15)
C1 C6 C7 106.39(13)
C8 C7 C6 106.76(13)
C8 C7 C10 127.53(15)
C6 C7 C10 125.69(15)
N1 C8 C7 108.11(13)
N1 C8 C12 117.92(14)
C7 C8 C12 133.97(15)
O3 C10 C7 122.40(19)
O3 C10 C11 118.06(18)
C7 C10 C11 119.53(17)
C8 C12 C14 110.06(15)
C8 C12 C15 110.82(14)
C14 C12 C15 107.59(17)
C8 C12 C13 109.63(16)
C14 C12 C13 110.85(17)
C15 C12 C13 107.85(18)
C8 N1 C1 111.10(13)
O2 S1 O1 119.17(10)
O2 S1 C9 108.35(11)
O1 S1 C9 107.96(10)
O2 S1 C2 108.52(8)
O1 S1 C2 108.06(8)
C9 S1 C2 103.70(9)

loop_
_geom_bond_atom_site_label_1
_geom_bond_atom_site_label_2
_geom_bond_distance
C1 N1 1.3669(18)
C1 C2 1.388(2)
C1 C6 1.408(2)
C2 C3 1.380(2)
C2 S1 1.7597(15)
C3 C4 1.387(2)
C4 C5 1.370(2)
C4 Cl1 1.7427(16)
C5 C6 1.402(2)
C6 C7 1.448(2)
C7 C8 1.398(2)
C7 C10 1.467(2)
C8 N1 1.360(2)
C8 C12 1.524(2)
C9 S1 1.748(2)
C10 O3 1.218(2)
C10 C11 1.494(3)
C12 C14 1.534(3)
C12 C15 1.535(3)
C12 C13 1.540(3)
O1 S1 1.4316(14)
O2 S1 1.4254(14)
